data_4024043
loop_
_publ_author_name
'Indrajit Das'
'Tarun K. Pal'
'Cheravakkattu G. Suresh'
'Tanmaya Pathak'

_publ_contact_author_address 'Department of Chemistry, IIT, Kharagpur 721 302, India'
_publ_contact_author_email tpathak@chem.iitkgp.ernet.in
_publ_contact_author_name 'Tanmaya Pathak'
_publ_section_title
;
 Diastereoselective C-C Bond Formation at C-5 of Vinyl Sulfone-Modified
 Hex-5-enofuranosyl Carbohydrates: Diversity-Oriented Synthesis of
 Branched-Chain Sugars and Beyond
;
_journal_name_full 'Journal of Organic Chemistry'
_journal_page_first 5523
_journal_page_last 5533
_journal_paper_doi 10.1021/jo062373+
_journal_volume 72
_journal_year 2007
_chemical_formula_moiety 'C17 H21 N O8 S'
_chemical_formula_sum 'C17 H21 N O8 S'
_chemical_formula_weight 399.42
_space_group_IT_number 4
_symmetry_cell_setting monoclinic
_symmetry_space_group_name_Hall 'P 2yb'
_symmetry_space_group_name_H-M 'P 1 21 1'
_atom_sites_solution_hydrogens geom
_atom_sites_solution_primary direct
_atom_sites_solution_secondary difmap
_audit_creation_method SHELXL-97
_cell_angle_alpha 90.00
_cell_angle_beta 90.36
_cell_angle_gamma 90.00
_cell_formula_units_Z 2
_cell_length_a 10.843
_cell_length_b 7.300
_cell_length_c 11.813
_cell_measurement_reflns_used 0
_cell_measurement_temperature 293(2)
_cell_measurement_theta_max 0
_cell_measurement_theta_min 0
_cell_volume 935.0
_computing_cell_refinement 'CAD4 Express (Enraf Nonius, 1994)'
_computing_data_collection 'CAD4 Express (Enraf Nonius, 1994)'
_computing_data_reduction 'XCAD4 (Harms & Wocadlo, 1995)'
_computing_molecular_graphics 'Ortep-3 for Windows (Farrugia, 1997)'
_computing_publication_material 'WinGX publication routines (Farrugia, 1999)'
_computing_structure_refinement 'SHELXL-97 (Sheldrick, 1997)'
_computing_structure_solution 'SHELXL-86 (Sheldrick, 1986)'
_diffrn_ambient_temperature 293(2)
_diffrn_measured_fraction_theta_full 1.000
_diffrn_measured_fraction_theta_max 1.000
_diffrn_measurement_device_type CAD4
_diffrn_measurement_method 'omega scan'
_diffrn_radiation_monochromator graphite
_diffrn_radiation_source 'fine-focus sealed tube'
_diffrn_radiation_type MoK\a
_diffrn_radiation_wavelength 0.71073
_diffrn_reflns_av_R_equivalents 0.0074
_diffrn_reflns_av_sigmaI/netI 0.0142
_diffrn_reflns_limit_h_max 12
_diffrn_reflns_limit_h_min 0
_diffrn_reflns_limit_k_max 8
_diffrn_reflns_limit_k_min 0
_diffrn_reflns_limit_l_max 14
_diffrn_reflns_limit_l_min -14
_diffrn_reflns_number 1882
_diffrn_reflns_theta_full 24.97
_diffrn_reflns_theta_max 24.97
_diffrn_reflns_theta_min 1.72
_diffrn_standards_interval_time '60 sec'
_diffrn_standards_number 25
_exptl_absorpt_coefficient_mu 0.218
_exptl_absorpt_correction_type none
_exptl_crystal_colour white
_exptl_crystal_density_diffrn 1.415
_exptl_crystal_density_method 'not measured'
_exptl_crystal_description prism
_exptl_crystal_F_000 418
_exptl_crystal_size_max 0.14
_exptl_crystal_size_mid 0.12
_exptl_crystal_size_min 0.12
_refine_diff_density_max 0.267
_refine_diff_density_min -0.272
_refine_diff_density_rms 0.064
_refine_ls_abs_structure_details 'Flack H D (1983), Acta Cryst. A39, 876-881'
_refine_ls_abs_structure_Flack -0.19(15)
_refine_ls_extinction_method none
_refine_ls_goodness_of_fit_ref 0.850
_refine_ls_hydrogen_treatment mixed
_refine_ls_matrix_type full
_refine_ls_number_parameters 244
_refine_ls_number_reflns 1783
_refine_ls_number_restraints 1
_refine_ls_restrained_S_all 0.850
_refine_ls_R_factor_all 0.0413
_refine_ls_R_factor_gt 0.0366
_refine_ls_shift/su_max 2.214
_refine_ls_shift/su_mean 0.268
_refine_ls_structure_factor_coef Fsqd
_refine_ls_weighting_details 'calc w=1/[\s^2^(Fo^2^)+(0.2000P)^2^+0.0000P] where P=(Fo^2^+2Fc^2^)/3'
_refine_ls_weighting_scheme calc
_refine_ls_wR_factor_gt 0.1623
_refine_ls_wR_factor_ref 0.1713
_reflns_number_gt 1675
_reflns_number_total 1783
_reflns_threshold_expression >2sigma(I)
_cod_data_source_file jo062373+si20061117_031743.cif
_cod_data_source_block 44
_cod_original_sg_symbol_H-M 'P 21'
_cod_database_code 4024043

loop_
_symmetry_equiv_pos_as_xyz
'x, y, z'
'-x, y+1/2, -z'

loop_
_atom_site_label
_atom_site_type_symbol
_atom_site_fract_x
_atom_site_fract_y
_atom_site_fract_z
_atom_site_U_iso_or_equiv
_atom_site_adp_type
_atom_site_occupancy
_atom_site_symmetry_multiplicity
_atom_site_calc_flag
_atom_site_refinement_flags
_atom_site_disorder_assembly
_atom_site_disorder_group
C10 C 0.7994(4) 1.1878(6) 0.2952(3) 0.0382(9) Uani 1 1 d . . .
H10A H 0.8856 1.1992 0.3164 0.046 Uiso 1 1 calc R . .
H10B H 0.7824 1.2792 0.2375 0.046 Uiso 1 1 calc R . .
C13 C 0.5248(4) 0.9566(9) 0.2123(4) 0.0510(11) Uani 1 1 d . . .
H13 H 0.5231 0.9272 0.2889 0.061 Uiso 1 1 calc R . .
C11 C 0.6356(4) 0.9852(7) 0.1566(3) 0.0405(9) Uani 1 1 d . . .
C12 C 0.6386(5) 1.0261(8) 0.0437(4) 0.0492(11) Uani 1 1 d . . .
H12 H 0.7137 1.0471 0.0084 0.059 Uiso 1 1 calc R . .
C14 C 0.4166(4) 0.9735(10) 0.1492(4) 0.0555(11) Uani 1 1 d . . .
H14 H 0.3416 0.9588 0.1858 0.067 Uiso 1 1 calc R . .
O8 O 0.7576(4) 0.8376(5) 0.3241(3) 0.0521(9) Uani 1 1 d . . .
C15 C 0.4157(5) 1.0108(7) 0.0363(5) 0.0538(13) Uani 1 1 d . . .
C16 C 0.5297(5) 1.0362(8) -0.0183(4) 0.0559(13) Uani 1 1 d . . .
H16 H 0.5319 1.0598 -0.0956 0.067 Uiso 1 1 calc R . .
O7 O 0.8742(3) 0.9393(7) 0.1560(3) 0.0645(12) Uani 1 1 d . . .
C17 C 0.2970(6) 1.0208(11) -0.0317(6) 0.0742(18) Uani 1 1 d . . .
H17A H 0.3157 1.0476 -0.1093 0.111 Uiso 1 1 calc R . .
H17B H 0.2455 1.1157 -0.0016 0.111 Uiso 1 1 calc R . .
H17C H 0.2548 0.9055 -0.0273 0.111 Uiso 1 1 calc R . .
S1 S 0.77547(9) 0.96675(14) 0.23527(8) 0.0414(3) Uani 1 1 d . . .
O2 O 0.9859(3) 1.0006(7) 0.6752(3) 0.0573(11) Uani 1 1 d . . .
O1 O 0.8932(3) 1.0989(6) 0.5059(2) 0.0487(8) Uani 1 1 d . . .
C9 C 0.7215(3) 1.2297(6) 0.3978(3) 0.0361(9) Uani 1 1 d . . .
H9 H 0.6358 1.1950 0.3820 0.043 Uiso 1 1 calc R . .
O4 O 0.7696(4) 1.4520(5) 0.5368(3) 0.0625(11) Uani 1 1 d . . .
C5 C 0.9037(4) 0.9788(9) 0.7685(4) 0.0498(11) Uani 1 1 d . . .
C4 C 0.7646(4) 1.1363(6) 0.5078(3) 0.0365(9) Uani 1 1 d . . .
H4 H 0.7159 1.0269 0.5252 0.044 Uiso 1 1 calc R . .
O5 O 0.5503(4) 1.5098(8) 0.3217(4) 0.0774(14) Uani 1 1 d . . .
C3 C 0.7498(4) 1.2845(8) 0.5970(4) 0.0498(11) Uani 1 1 d . . .
H3 H 0.6697 1.2802 0.6348 0.060 Uiso 1 1 calc R . .
N1 N 0.5956(4) 1.5176(7) 0.4174(4) 0.0541(10) Uani 1 1 d . . .
C2 C 0.8588(4) 1.2547(8) 0.6787(4) 0.0509(12) Uani 1 1 d . . .
H2 H 0.8921 1.3700 0.7083 0.061 Uiso 1 1 calc R . .
C1 C 0.9529(4) 1.1492(8) 0.6078(4) 0.0468(10) Uani 1 1 d . . .
H1 H 1.0250 1.2259 0.5922 0.056 Uiso 1 1 calc R . .
C8 C 0.7265(4) 1.4357(6) 0.4297(4) 0.0454(11) Uani 1 1 d . . .
H8 H 0.7824 1.4993 0.3781 0.054 Uiso 1 1 calc R . .
O3 O 0.8235(4) 1.1336(8) 0.7650(3) 0.0694(13) Uani 1 1 d . . .
C6 C 0.8285(9) 0.8113(16) 0.7504(9) 0.103(3) Uani 1 1 d . . .
H6A H 0.8811 0.7055 0.7524 0.155 Uiso 1 1 calc R . .
H6B H 0.7879 0.8182 0.6781 0.155 Uiso 1 1 calc R . .
H6C H 0.7679 0.8018 0.8090 0.155 Uiso 1 1 calc R . .
O6 O 0.5492(5) 1.5904(10) 0.4963(4) 0.0935(19) Uani 1 1 d . . .
C7 C 0.9774(5) 0.9814(15) 0.8761(4) 0.074(2) Uani 1 1 d . . .
H7A H 1.0305 0.8763 0.8786 0.111 Uiso 1 1 calc R . .
H7B H 0.9226 0.9785 0.9396 0.111 Uiso 1 1 calc R . .
H7C H 1.0262 1.0910 0.8791 0.111 Uiso 1 1 calc R . .

loop_
_atom_site_aniso_label
_atom_site_aniso_U_11
_atom_site_aniso_U_22
_atom_site_aniso_U_33
_atom_site_aniso_U_23
_atom_site_aniso_U_13
_atom_site_aniso_U_12
C10 0.039(2) 0.038(2) 0.0369(19) 0.0049(16) -0.0015(16) -0.0049(17)
C13 0.046(2) 0.061(3) 0.047(2) 0.012(3) -0.0043(17) -0.007(3)
C11 0.0432(19) 0.038(2) 0.0400(19) -0.0056(18) -0.0062(15) 0.003(2)
C12 0.056(2) 0.047(2) 0.045(2) -0.001(2) -0.0004(19) -0.001(2)
C14 0.044(2) 0.062(3) 0.061(3) 0.003(3) -0.0064(18) -0.005(3)
O8 0.065(2) 0.0395(17) 0.0513(17) 0.0048(15) -0.0144(15) 0.0011(16)
C15 0.064(3) 0.033(2) 0.065(3) 0.004(2) -0.026(2) -0.002(2)
C16 0.075(4) 0.050(3) 0.043(2) 0.002(2) -0.016(2) -0.004(3)
O7 0.0508(18) 0.082(3) 0.0601(19) -0.015(2) 0.0048(14) 0.016(2)
C17 0.074(4) 0.061(4) 0.087(4) 0.001(3) -0.041(3) -0.001(3)
S1 0.0426(6) 0.0395(6) 0.0421(5) -0.0021(5) -0.0046(4) 0.0050(5)
O2 0.0576(18) 0.071(3) 0.0435(15) 0.0082(17) 0.0066(13) 0.027(2)
O1 0.0394(15) 0.064(2) 0.0429(16) -0.0041(15) -0.0033(11) 0.0168(16)
C9 0.0296(16) 0.036(2) 0.043(2) -0.0035(17) -0.0034(14) -0.0043(16)
O4 0.076(2) 0.0377(17) 0.073(2) -0.0137(19) -0.0346(19) 0.0154(19)
C5 0.044(2) 0.058(3) 0.047(2) -0.001(2) -0.0005(17) 0.008(3)
C4 0.0342(18) 0.038(2) 0.0370(19) 0.0013(18) -0.0004(14) 0.0015(18)
O5 0.068(2) 0.084(4) 0.079(2) 0.006(3) -0.0287(19) 0.019(3)
C3 0.041(2) 0.054(3) 0.054(2) -0.014(2) -0.0109(18) 0.015(2)
N1 0.046(2) 0.048(2) 0.067(2) 0.008(2) 0.0010(18) 0.0132(19)
C2 0.055(2) 0.048(3) 0.049(2) -0.011(2) -0.018(2) 0.012(2)
C1 0.0339(18) 0.051(3) 0.055(2) -0.001(2) -0.0045(17) 0.002(2)
C8 0.037(2) 0.038(3) 0.061(3) -0.001(2) -0.0047(17) 0.0063(17)
O3 0.062(2) 0.094(3) 0.052(2) -0.006(2) 0.0056(16) 0.040(2)
C6 0.101(7) 0.090(6) 0.120(7) -0.015(6) 0.018(5) -0.020(5)
O6 0.078(3) 0.123(5) 0.080(3) -0.010(3) 0.013(2) 0.049(3)
C7 0.055(3) 0.122(6) 0.045(2) 0.006(4) 0.000(2) 0.022(4)

loop_
_atom_type_symbol
_atom_type_description
_atom_type_scat_dispersion_real
_atom_type_scat_dispersion_imag
_atom_type_scat_source
C C 0.0033 0.0016 'International Tables Vol C Tables 4.2.6.8 and 6.1.1.4'
H H 0.0000 0.0000 'International Tables Vol C Tables 4.2.6.8 and 6.1.1.4'
N N 0.0061 0.0033 'International Tables Vol C Tables 4.2.6.8 and 6.1.1.4'
O O 0.0106 0.0060 'International Tables Vol C Tables 4.2.6.8 and 6.1.1.4'
S S 0.1246 0.1234 'International Tables Vol C Tables 4.2.6.8 and 6.1.1.4'

loop_
_geom_angle_atom_site_label_1
_geom_angle_atom_site_label_2
_geom_angle_atom_site_label_3
_geom_angle
_geom_angle_site_symmetry_1
_geom_angle_site_symmetry_3
_geom_angle_publ_flag
C9 C10 S1 114.9(3) . . ?
C14 C13 C11 117.5(4) . . ?
C12 C11 C13 121.4(4) . . ?
C12 C11 S1 120.1(3) . . ?
C13 C11 S1 118.5(3) . . ?
C16 C12 C11 120.1(4) . . ?
C15 C14 C13 122.9(5) . . ?
C14 C15 C16 118.3(4) . . ?
C14 C15 C17 122.0(5) . . ?
C16 C15 C17 119.7(5) . . ?
C12 C16 C15 119.8(4) . . ?
O7 S1 O8 119.5(3) . . ?
O7 S1 C11 107.8(2) . . ?
O8 S1 C11 108.4(2) . . ?
O7 S1 C10 106.1(2) . . ?
O8 S1 C10 109.1(2) . . ?
C11 S1 C10 105.1(2) . . ?
C1 O2 C5 111.6(4) . . ?
C4 O1 C1 112.4(3) . . ?
C10 C9 C4 114.8(3) . . ?
C10 C9 C8 111.9(4) . . ?
C4 C9 C8 102.4(3) . . ?
C8 O4 C3 109.7(4) . . ?
O3 C5 O2 105.8(4) . . ?
O3 C5 C6 108.3(5) . . ?
O2 C5 C6 109.0(6) . . ?
O3 C5 C7 109.7(6) . . ?
O2 C5 C7 108.7(4) . . ?
C6 C5 C7 115.0(7) . . ?
O1 C4 C3 104.8(3) . . ?
O1 C4 C9 111.4(3) . . ?
C3 C4 C9 103.7(4) . . ?
O4 C3 C4 104.3(3) . . ?
O4 C3 C2 108.4(4) . . ?
C4 C3 C2 104.5(4) . . ?
O6 N1 O5 124.9(5) . . ?
O6 N1 C8 119.5(4) . . ?
O5 N1 C8 115.5(4) . . ?
O3 C2 C1 105.4(4) . . ?
O3 C2 C3 109.4(4) . . ?
C1 C2 C3 103.9(4) . . ?
O2 C1 O1 113.6(5) . . ?
O2 C1 C2 104.5(4) . . ?
O1 C1 C2 107.1(3) . . ?
O4 C8 C9 109.0(4) . . ?
O4 C8 N1 111.5(4) . . ?
C9 C8 N1 108.7(4) . . ?
C2 O3 C5 110.5(4) . . ?

loop_
_geom_bond_atom_site_label_1
_geom_bond_atom_site_label_2
_geom_bond_distance
_geom_bond_site_symmetry_2
_geom_bond_publ_flag
C10 C9 1.513(6) . ?
C10 S1 1.780(5) . ?
C13 C14 1.391(6) . ?
C13 C11 1.389(6) . ?
C11 C12 1.367(6) . ?
C11 S1 1.779(4) . ?
C12 C16 1.387(7) . ?
C14 C15 1.362(7) . ?
O8 S1 1.424(4) . ?
C15 C16 1.410(9) . ?
C15 C17 1.515(6) . ?
O7 S1 1.441(4) . ?
O2 C1 1.391(7) . ?
O2 C5 1.431(6) . ?
O1 C4 1.421(5) . ?
O1 C1 1.412(5) . ?
C9 C4 1.539(6) . ?
C9 C8 1.551(6) . ?
O4 C8 1.351(6) . ?
O4 C3 1.431(8) . ?
C5 O3 1.426(7) . ?
C5 C6 1.484(12) . ?
C5 C7 1.497(6) . ?
C4 C3 1.519(6) . ?
O5 N1 1.231(6) . ?
C3 C2 1.536(6) . ?
N1 O6 1.187(6) . ?
N1 C8 1.546(6) . ?
C2 O3 1.404(8) . ?
C2 C1 1.531(7) . ?
